data_4060485
loop_
_publ_author_name
'Vojtech Jancik'
'Leslie W. Pineda'
'A. Claudia St\"uckl'
'Herbert W. Roesky'
'Regine Herbst-Irmer'

_journal_name_full Organometallics
_journal_paper_doi 10.1021/om049400b
_journal_year 2005
_chemical_formula_moiety 'C41 H63 F3 N2 O3 S Ti, 0.5(C6 H14)'
_chemical_formula_sum 'C44 H70 F3 N2 O3 S Ti'
_chemical_formula_weight 814.00
_space_group_IT_number 14
_space_group_name_Hall '-P 2yn'
_symmetry_cell_setting monoclinic
_symmetry_space_group_name_Hall '-P 2yn'
_symmetry_space_group_name_H-M 'P 1 21/n 1'
_cell_angle_alpha 90.00
_cell_angle_beta 99.586(3)
_cell_angle_gamma 90.00
_cell_formula_units_Z 4
_cell_length_a 10.5150(11)
_cell_length_b 20.449(2)
_cell_length_c 21.768(3)
_cell_measurement_temperature 115(2)
_cell_volume 4615.2(9)
_diffrn_ambient_temperature 115(2)
_exptl_crystal_density_diffrn 1.171
_cod_depositor_comments
;
The following automatic conversions were performed:
'_symmetry_cell_setting' value 'Monoclinic' changed to 'monoclinic'
according to '/home/saulius/struct/CIF-dictionaries/cif_core.dic'
dictionary named 'cif_core.dic' version 2.4.1 from 2010-06-29.

Automatic conversion script
Id: cif_fix_enum 1527 2010-12-29 10:47:43Z saulius 
;
_cod_original_sg_symbol_H-M 'P 21/n'
_cod_database_code 4060485

loop_
_symmetry_equiv_pos_as_xyz
'x, y, z'
'-x+1/2, y+1/2, -z+1/2'
'-x, -y, -z'
'x-1/2, -y-1/2, z-1/2'

loop_
_atom_site_label
_atom_site_type_symbol
_atom_site_fract_x
_atom_site_fract_y
_atom_site_fract_z
_atom_site_U_iso_or_equiv
_atom_site_adp_type
_atom_site_occupancy
_atom_site_symmetry_multiplicity
_atom_site_calc_flag
_atom_site_refinement_flags
_atom_site_disorder_assembly
_atom_site_disorder_group
Ti1 Ti 0.19160(4) 0.19891(2) 0.319780(18) 0.02086(11) Uani 1 1 d . . .
N2 N 0.08873(17) 0.14421(9) 0.37025(8) 0.0189(4) Uiso 1 1 d . . .
C3 C 0.0402(2) 0.09454(11) 0.33267(10) 0.0205(5) Uani 1 1 d . . .
C4 C 0.0069(2) 0.10426(12) 0.26807(10) 0.0224(5) Uani 1 1 d . . .
C5 C -0.0135(2) 0.16073(11) 0.22939(10) 0.0213(5) Uani 1 1 d . . .
N6 N 0.04246(17) 0.21679(9) 0.24931(8) 0.0201(4) Uani 1 1 d . . .
C7 C 0.0907(2) 0.14806(11) 0.43671(9) 0.0201(5) Uani 1 1 d . . .
C8 C -0.0239(2) 0.15929(12) 0.45975(10) 0.0256(5) Uani 1 1 d . . .
C9 C -0.0165(3) 0.16920(13) 0.52370(11) 0.0305(6) Uani 1 1 d . . .
C10 C 0.0997(2) 0.16703(12) 0.56372(11) 0.0286(5) Uani 1 1 d . . .
C11 C 0.2114(2) 0.15417(12) 0.54062(11) 0.0275(5) Uani 1 1 d . . .
C12 C 0.2104(2) 0.14529(11) 0.47715(10) 0.0224(5) Uani 1 1 d . . .
C13 C 0.3372(2) 0.13149(13) 0.45534(11) 0.0281(5) Uani 1 1 d . . .
C14 C 0.3958(3) 0.06573(15) 0.47889(15) 0.0382(7) Uani 1 1 d . . .
C15 C 0.4346(3) 0.18596(16) 0.47491(16) 0.0405(7) Uani 1 1 d . . .
C16 C -0.1566(2) 0.16083(15) 0.41901(12) 0.0363(6) Uani 1 1 d . . .
C17 C -0.2478(3) 0.10996(19) 0.44004(16) 0.0473(8) Uani 1 1 d . . .
C18 C -0.2142(3) 0.22823(18) 0.41876(14) 0.0460(8) Uani 1 1 d . . .
C19 C 0.0256(2) 0.02231(11) 0.35313(11) 0.0276(5) Uani 1 1 d . . .
C20 C 0.0486(3) 0.00940(14) 0.42363(12) 0.0329(6) Uani 1 1 d . . .
C21 C 0.1278(4) -0.01698(15) 0.32618(16) 0.0445(7) Uani 1 1 d . . .
C22 C -0.1096(3) -0.00363(16) 0.32695(14) 0.0416(7) Uani 1 1 d . . .
C23 C -0.1010(2) 0.14705(11) 0.16548(10) 0.0238(5) Uani 1 1 d . . .
C24 C -0.2265(3) 0.11464(16) 0.17775(13) 0.0349(6) Uani 1 1 d . . .
C25 C -0.0272(3) 0.09935(15) 0.12896(12) 0.0344(6) Uani 1 1 d . . .
C26 C -0.1397(3) 0.20638(14) 0.12402(11) 0.0293(6) Uani 1 1 d . . .
C27 C 0.0290(2) 0.27937(11) 0.21754(10) 0.0218(5) Uani 1 1 d . . .
C28 C 0.1129(2) 0.29514(11) 0.17534(10) 0.0235(5) Uani 1 1 d . . .
C29 C 0.1020(2) 0.35670(12) 0.14821(11) 0.0281(5) Uani 1 1 d . . .
C30 C 0.0136(3) 0.40172(13) 0.16127(11) 0.0309(6) Uani 1 1 d . . .
C31 C -0.0656(3) 0.38619(13) 0.20329(11) 0.0293(6) Uani 1 1 d . . .
C32 C -0.0600(2) 0.32560(12) 0.23277(10) 0.0248(5) Uani 1 1 d . . .
C33 C -0.1471(2) 0.31211(13) 0.28063(11) 0.0289(6) Uani 1 1 d . . .
C34 C -0.2876(3) 0.30318(19) 0.24988(15) 0.0432(7) Uani 1 1 d . . .
C35 C -0.1384(4) 0.36714(17) 0.32901(15) 0.0474(8) Uani 1 1 d . . .
C36 C 0.2162(2) 0.24893(12) 0.15978(11) 0.0256(5) Uani 1 1 d . . .
C37 C 0.3510(3) 0.27584(15) 0.18562(14) 0.0347(6) Uani 1 1 d . . .
C38 C 0.2050(3) 0.23573(15) 0.08986(12) 0.0334(6) Uani 1 1 d . . .
C39 C 0.2378(2) 0.27891(12) 0.35456(11) 0.0260(5) Uani 1 1 d . . .
C40 C 0.3064(2) 0.34308(12) 0.37275(12) 0.0328(6) Uani 1 1 d . . .
C41 C 0.2861(4) 0.36428(18) 0.43792(16) 0.0502(8) Uani 1 1 d . . .
C42 C 0.2522(4) 0.39569(16) 0.32503(18) 0.0505(9) Uani 1 1 d . . .
C43 C 0.4502(3) 0.33521(17) 0.37141(17) 0.0441(7) Uani 1 1 d . . .
O44 O 0.33448(15) 0.15665(8) 0.28569(7) 0.0306(4) Uani 1 1 d . . .
S45 S 0.45294(6) 0.11741(3) 0.28885(3) 0.02840(15) Uani 1 1 d . . .
O46 O 0.56292(17) 0.15645(10) 0.28625(9) 0.0452(5) Uani 1 1 d . . .
O47 O 0.46081(19) 0.06708(9) 0.33438(9) 0.0459(5) Uani 1 1 d . . .
C48 C 0.4198(3) 0.07539(14) 0.21425(14) 0.0412(7) Uani 1 1 d . . .
F49 F 0.50891(18) 0.03150(9) 0.20976(8) 0.0604(5) Uani 1 1 d . . .
F50 F 0.30623(19) 0.04611(11) 0.20740(10) 0.0786(7) Uani 1 1 d . . .
F51 F 0.41692(19) 0.11707(9) 0.16724(7) 0.0608(5) Uani 1 1 d . . .
C52 C 0.2132(5) 0.0577(3) -0.0035(3) 0.1113(17) Uani 1 1 d . . .
C54 C 0.4413(6) 0.0140(3) 0.0025(3) 0.131(2) Uani 1 1 d . . .
H55 H -0.018(2) 0.0646(11) 0.2465(11) 0.022(6) Uiso 1 1 d . . .
H56 H -0.093(3) 0.1785(13) 0.5414(13) 0.041(8) Uiso 1 1 d . . .
H57 H 0.105(3) 0.1733(13) 0.6073(13) 0.043(8) Uiso 1 1 d . . .
H58 H 0.291(2) 0.1502(12) 0.5691(12) 0.035(7) Uiso 1 1 d . . .
H59 H 0.316(2) 0.1266(11) 0.4096(11) 0.020(6) Uiso 1 1 d . . .
H60 H 0.408(3) 0.0652(14) 0.5257(14) 0.046(8) Uiso 1 1 d . . .
H61 H 0.471(3) 0.0564(14) 0.4642(13) 0.049(9) Uiso 1 1 d . . .
H62 H 0.340(3) 0.0292(15) 0.4648(13) 0.048(9) Uiso 1 1 d . . .
H63 H 0.503(3) 0.1801(13) 0.4551(13) 0.042(8) Uiso 1 1 d . . .
H64 H 0.464(3) 0.1838(17) 0.5219(17) 0.075(11) Uiso 1 1 d . . .
H65 H 0.400(3) 0.2297(15) 0.4659(13) 0.049(9) Uiso 1 1 d . . .
H66 H -0.146(2) 0.1499(12) 0.3764(12) 0.033(7) Uiso 1 1 d . . .
H67 H -0.330(3) 0.1101(14) 0.4120(13) 0.048(8) Uiso 1 1 d . . .
H68 H -0.206(3) 0.0615(18) 0.4408(15) 0.072(11) Uiso 1 1 d . . .
H69 H -0.269(3) 0.1194(15) 0.4786(15) 0.057(10) Uiso 1 1 d . . .
H70 H -0.235(3) 0.2419(13) 0.4598(13) 0.043(8) Uiso 1 1 d . . .
H71 H -0.155(3) 0.2633(14) 0.4148(12) 0.036(8) Uiso 1 1 d . . .
H72 H -0.299(3) 0.2325(13) 0.3860(13) 0.041(8) Uiso 1 1 d . . .
H73 H -0.015(2) 0.0309(12) 0.4445(11) 0.024(6) Uiso 1 1 d . . .
H74 H 0.134(3) 0.0239(14) 0.4430(13) 0.045(8) Uiso 1 1 d . . .
H75 H 0.045(3) -0.0368(15) 0.4298(12) 0.043(8) Uiso 1 1 d . . .
H76 H 0.216(3) 0.0022(17) 0.3416(17) 0.078(12) Uiso 1 1 d . . .
H77 H 0.120(3) -0.0611(15) 0.3370(13) 0.041(8) Uiso 1 1 d . . .
H78 H 0.121(3) -0.0140(15) 0.2797(16) 0.061(10) Uiso 1 1 d . . .
H79 H -0.123(3) -0.0468(17) 0.3461(14) 0.061(9) Uiso 1 1 d . . .
H80 H -0.181(3) 0.0256(15) 0.3354(13) 0.049(9) Uiso 1 1 d . . .
H81 H -0.126(3) -0.0079(13) 0.2830(14) 0.044(8) Uiso 1 1 d . . .
H82 H -0.268(3) 0.1436(14) 0.2029(13) 0.043(8) Uiso 1 1 d . . .
H83 H -0.214(3) 0.0718(14) 0.1998(13) 0.041(8) Uiso 1 1 d . . .
H84 H -0.280(2) 0.1076(12) 0.1410(12) 0.033(7) Uiso 1 1 d . . .
H85 H -0.013(2) 0.0590(13) 0.1480(11) 0.026(7) Uiso 1 1 d . . .
H86 H -0.081(3) 0.0928(14) 0.0881(14) 0.053(9) Uiso 1 1 d . . .
H87 H 0.062(3) 0.1180(14) 0.1221(13) 0.054(9) Uiso 1 1 d . . .
H88 H -0.196(2) 0.1925(12) 0.0898(12) 0.029(7) Uiso 1 1 d . . .
H89 H -0.071(3) 0.2260(12) 0.1102(11) 0.028(7) Uiso 1 1 d . . .
H90 H -0.183(2) 0.2410(13) 0.1450(12) 0.030(7) Uiso 1 1 d . . .
H91 H 0.151(2) 0.3655(11) 0.1226(10) 0.015(6) Uiso 1 1 d . . .
H92 H 0.008(2) 0.4421(12) 0.1436(11) 0.020(6) Uiso 1 1 d . . .
H93 H -0.120(2) 0.4166(12) 0.2114(11) 0.026(7) Uiso 1 1 d . . .
H94 H -0.123(2) 0.2752(11) 0.3013(10) 0.017(6) Uiso 1 1 d . . .
H95 H -0.321(3) 0.3446(18) 0.2310(16) 0.073(11) Uiso 1 1 d . . .
H96 H -0.336(3) 0.2890(14) 0.2831(14) 0.052(9) Uiso 1 1 d . . .
H97 H -0.292(3) 0.2655(16) 0.2225(15) 0.059(10) Uiso 1 1 d . . .
H98 H -0.201(3) 0.3570(14) 0.3610(14) 0.050(8) Uiso 1 1 d . . .
H99 H -0.051(3) 0.3679(15) 0.3517(14) 0.056(10) Uiso 1 1 d . . .
H100 H -0.169(3) 0.4082(16) 0.3091(15) 0.058(10) Uiso 1 1 d . . .
H101 H 0.2087(19) 0.2080(10) 0.1788(9) 0.007(5) Uiso 1 1 d . . .
H102 H 0.364(2) 0.3149(13) 0.1634(12) 0.035(7) Uiso 1 1 d . . .
H103 H 0.414(2) 0.2483(12) 0.1756(11) 0.022(6) Uiso 1 1 d . . .
H104 H 0.361(2) 0.2867(13) 0.2286(13) 0.035(7) Uiso 1 1 d . . .
H105 H 0.209(2) 0.2766(13) 0.0661(11) 0.028(7) Uiso 1 1 d . . .
H106 H 0.115(3) 0.2121(13) 0.0716(13) 0.047(8) Uiso 1 1 d . . .
H107 H 0.271(3) 0.2082(13) 0.0807(12) 0.041(8) Uiso 1 1 d . . .
H108 H 0.332(3) 0.4033(18) 0.4493(16) 0.074(11) Uiso 1 1 d . . .
H109 H 0.320(3) 0.3303(19) 0.4729(17) 0.080(12) Uiso 1 1 d . . .
H110 H 0.199(4) 0.3666(16) 0.4442(15) 0.065(11) Uiso 1 1 d . . .
H111 H 0.298(3) 0.4348(14) 0.3349(12) 0.040(8) Uiso 1 1 d . . .
H112 H 0.261(3) 0.3789(18) 0.2808(18) 0.081(12) Uiso 1 1 d . . .
H113 H 0.167(3) 0.4017(13) 0.3233(13) 0.040(9) Uiso 1 1 d . . .
H114 H 0.466(3) 0.3187(14) 0.3315(15) 0.050(9) Uiso 1 1 d . . .
H115 H 0.493(3) 0.3034(16) 0.4044(16) 0.068(10) Uiso 1 1 d . . .
H116 H 0.493(3) 0.3766(14) 0.3772(12) 0.041(8) Uiso 1 1 d . . .
H2 H 0.153(3) 0.2725(15) 0.3671(14) 0.060(10) Uiso 1 1 d . . .
C53 C 0.3123(8) 0.0152(4) -0.0266(4) 0.068(2) Uiso 0.50 1 d P . .
C53A C 0.3575(17) 0.0529(8) 0.0145(7) 0.158(5) Uiso 0.50 1 d P . .

loop_
_atom_site_aniso_label
_atom_site_aniso_U_11
_atom_site_aniso_U_22
_atom_site_aniso_U_33
_atom_site_aniso_U_23
_atom_site_aniso_U_13
_atom_site_aniso_U_12
Ti1 0.0179(2) 0.0245(2) 0.0202(2) 0.00094(18) 0.00334(15) -0.00071(17)
C3 0.0156(11) 0.0220(12) 0.0238(11) 0.0029(9) 0.0035(9) 0.0005(9)
C4 0.0241(13) 0.0222(12) 0.0212(11) -0.0033(10) 0.0041(9) -0.0043(10)
C5 0.0168(11) 0.0310(13) 0.0170(10) -0.0025(9) 0.0051(8) -0.0010(9)
N6 0.0201(10) 0.0220(10) 0.0190(9) 0.0011(8) 0.0055(7) -0.0004(8)
C7 0.0216(12) 0.0218(12) 0.0168(10) 0.0006(9) 0.0027(9) -0.0021(9)
C8 0.0211(12) 0.0353(14) 0.0206(11) 0.0029(10) 0.0041(9) 0.0020(10)
C9 0.0259(14) 0.0406(15) 0.0264(12) 0.0011(11) 0.0081(10) 0.0028(11)
C10 0.0330(14) 0.0350(14) 0.0174(11) -0.0003(10) 0.0033(10) -0.0014(11)
C11 0.0256(13) 0.0323(14) 0.0225(12) 0.0013(10) -0.0027(10) -0.0019(11)
C12 0.0219(12) 0.0221(12) 0.0227(11) 0.0013(10) 0.0026(9) -0.0012(9)
C13 0.0209(13) 0.0393(15) 0.0228(12) 0.0048(11) -0.0001(9) 0.0049(10)
C14 0.0292(16) 0.0408(17) 0.0440(17) 0.0008(14) 0.0047(13) 0.0093(13)
C15 0.0216(15) 0.0445(19) 0.0552(19) 0.0112(15) 0.0061(13) 0.0015(12)
C16 0.0218(13) 0.064(2) 0.0236(13) -0.0004(13) 0.0049(10) 0.0072(13)
C17 0.0213(15) 0.077(3) 0.0431(17) -0.0012(17) 0.0037(13) -0.0040(15)
C18 0.0369(18) 0.066(2) 0.0357(16) 0.0144(15) 0.0080(14) 0.0151(16)
C19 0.0326(14) 0.0230(13) 0.0264(12) 0.0031(10) 0.0024(10) -0.0048(10)
C20 0.0400(17) 0.0272(15) 0.0292(13) 0.0089(11) -0.0014(12) -0.0054(13)
C21 0.063(2) 0.0233(15) 0.0492(19) 0.0063(14) 0.0157(16) 0.0103(14)
C22 0.050(2) 0.0390(18) 0.0325(16) 0.0055(13) -0.0034(13) -0.0210(15)
C23 0.0241(13) 0.0279(13) 0.0188(11) -0.0010(10) 0.0014(9) -0.0032(10)
C24 0.0264(15) 0.0459(18) 0.0305(14) 0.0022(14) -0.0010(12) -0.0102(12)
C25 0.0426(18) 0.0369(16) 0.0228(13) -0.0032(12) 0.0029(12) 0.0006(13)
C26 0.0306(15) 0.0362(15) 0.0184(11) 0.0016(11) -0.0034(10) -0.0053(12)
C27 0.0223(12) 0.0231(12) 0.0186(10) 0.0007(9) -0.0008(9) -0.0029(9)
C28 0.0227(12) 0.0276(13) 0.0192(11) -0.0001(10) 0.0007(9) -0.0054(10)
C29 0.0297(14) 0.0312(14) 0.0223(12) 0.0041(11) 0.0014(10) -0.0082(11)
C30 0.0396(16) 0.0245(13) 0.0256(12) 0.0067(11) -0.0039(11) -0.0025(11)
C31 0.0311(15) 0.0268(14) 0.0279(12) -0.0003(11) -0.0014(10) 0.0068(11)
C32 0.0246(13) 0.0281(13) 0.0205(11) -0.0001(10) 0.0000(9) -0.0014(10)
C33 0.0325(14) 0.0285(14) 0.0259(12) 0.0044(11) 0.0055(10) 0.0087(11)
C34 0.0321(16) 0.058(2) 0.0410(16) 0.0017(17) 0.0104(13) -0.0015(15)
C35 0.058(2) 0.049(2) 0.0383(16) -0.0099(15) 0.0159(16) 0.0036(17)
C36 0.0264(13) 0.0266(13) 0.0247(12) 0.0048(10) 0.0071(10) -0.0014(10)
C37 0.0268(15) 0.0367(16) 0.0409(16) 0.0028(13) 0.0066(12) -0.0028(12)
C38 0.0327(16) 0.0416(17) 0.0277(13) 0.0020(12) 0.0106(11) 0.0004(13)
C39 0.0230(13) 0.0294(13) 0.0242(12) 0.0022(10) -0.0004(10) -0.0002(10)
C40 0.0351(15) 0.0266(14) 0.0342(13) -0.0016(11) -0.0016(11) -0.0043(11)
C41 0.057(2) 0.047(2) 0.0454(18) -0.0204(16) 0.0041(16) -0.0043(17)
C42 0.051(2) 0.0273(17) 0.066(2) 0.0098(15) -0.0105(17) -0.0110(15)
C43 0.0312(16) 0.0458(19) 0.054(2) -0.0023(16) 0.0026(14) -0.0117(14)
O44 0.0261(9) 0.0375(10) 0.0292(9) 0.0003(8) 0.0076(7) 0.0032(8)
S45 0.0239(3) 0.0302(3) 0.0314(3) -0.0008(3) 0.0058(2) 0.0017(3)
O46 0.0273(10) 0.0561(13) 0.0532(12) -0.0094(10) 0.0102(9) -0.0104(9)
O47 0.0550(13) 0.0389(11) 0.0456(11) 0.0109(9) 0.0134(10) 0.0125(10)
C48 0.0415(17) 0.0369(16) 0.0466(17) -0.0135(14) 0.0115(13) -0.0001(13)
F49 0.0789(13) 0.0463(10) 0.0606(11) -0.0084(9) 0.0248(10) 0.0229(10)
F50 0.0630(13) 0.0865(15) 0.0877(15) -0.0499(13) 0.0171(11) -0.0339(11)
F51 0.0916(15) 0.0558(11) 0.0338(9) -0.0030(9) 0.0067(9) 0.0166(10)
C52 0.113(4) 0.090(4) 0.126(4) -0.004(3) 0.007(3) 0.012(3)
C54 0.125(6) 0.102(5) 0.178(6) 0.042(4) 0.057(5) 0.012(4)

loop_
_geom_bond_atom_site_label_1
_geom_bond_atom_site_label_2
_geom_bond_distance
_geom_bond_site_symmetry_2
_geom_bond_publ_flag
Ti1 C39 1.834(2) . ?
Ti1 O44 1.9814(17) . ?
Ti1 N2 2.0059(18) . ?
Ti1 N6 2.0360(18) . ?
Ti1 H2 1.90(3) . ?
N2 C3 1.350(3) . ?
N2 C7 1.446(3) . ?
C3 C4 1.406(3) . ?
C3 C19 1.558(3) . ?
C4 C5 1.424(3) . ?
C4 H55 0.95(2) . ?
C5 N6 1.328(3) . ?
C5 C23 1.560(3) . ?
N6 C27 1.450(3) . ?
C7 C8 1.399(3) . ?
C7 C12 1.412(3) . ?
C8 C9 1.396(3) . ?
C8 C16 1.524(3) . ?
C9 C10 1.379(3) . ?
C9 H56 0.97(3) . ?
C10 C11 1.377(3) . ?
C10 H57 0.95(3) . ?
C11 C12 1.392(3) . ?
C11 H58 0.96(3) . ?
C12 C13 1.515(3) . ?
C13 C15 1.525(4) . ?
C13 C14 1.531(4) . ?
C13 H59 0.99(2) . ?
C14 H60 1.01(3) . ?
C14 H61 0.92(3) . ?
C14 H62 0.97(3) . ?
C15 H63 0.91(3) . ?
C15 H64 1.02(4) . ?
C15 H65 0.97(3) . ?
C16 C18 1.505(4) . ?
C16 C17 1.535(4) . ?
C16 H66 0.98(3) . ?
C17 H67 0.97(3) . ?
C17 H68 1.08(4) . ?
C17 H69 0.93(3) . ?
C18 H70 0.99(3) . ?
C18 H71 0.96(3) . ?
C18 H72 1.05(3) . ?
C19 C21 1.534(4) . ?
C19 C22 1.536(4) . ?
C19 C20 1.536(3) . ?
C20 H73 0.98(2) . ?
C20 H74 0.97(3) . ?
C20 H75 0.96(3) . ?
C21 H76 1.01(4) . ?
C21 H77 0.94(3) . ?
C21 H78 1.00(3) . ?
C22 H79 1.00(3) . ?
C22 H80 1.00(3) . ?
C22 H81 0.95(3) . ?
C23 C26 1.526(3) . ?
C23 C24 1.539(3) . ?
C23 C25 1.546(3) . ?
C24 H82 0.96(3) . ?
C24 H83 1.00(3) . ?
C24 H84 0.91(3) . ?
C25 H85 0.93(3) . ?
C25 H86 0.98(3) . ?
C25 H87 1.05(3) . ?
C26 H88 0.92(3) . ?
C26 H89 0.92(3) . ?
C26 H90 1.00(3) . ?
C27 C32 1.408(3) . ?
C27 C28 1.413(3) . ?
C28 C29 1.387(3) . ?
C28 C36 1.519(3) . ?
C29 C30 1.371(4) . ?
C29 H91 0.84(2) . ?
C30 C31 1.373(4) . ?
C30 H92 0.91(2) . ?
C31 C32 1.392(3) . ?
C31 H93 0.89(2) . ?
C32 C33 1.522(3) . ?
C33 C34 1.528(4) . ?
C33 C35 1.533(4) . ?
C33 H94 0.89(2) . ?
C34 H95 0.98(4) . ?
C34 H96 1.00(3) . ?
C34 H97 0.97(3) . ?
C35 H98 1.05(3) . ?
C35 H99 0.97(3) . ?
C35 H100 0.97(3) . ?
C36 C38 1.531(3) . ?
C36 C37 1.538(4) . ?
C36 H101 0.94(2) . ?
C37 H102 0.95(3) . ?
C37 H103 0.93(3) . ?
C37 H104 0.95(3) . ?
C38 H105 0.99(3) . ?
C38 H106 1.08(3) . ?
C38 H107 0.94(3) . ?
C39 C40 1.518(3) . ?
C39 H2 0.98(3) . ?
C40 C43 1.526(4) . ?
C40 C41 1.532(4) . ?
C40 C42 1.538(4) . ?
C41 H108 0.95(4) . ?
C41 H109 1.05(4) . ?
C41 H110 0.95(4) . ?
C42 H111 0.94(3) . ?
C42 H112 1.04(4) . ?
C42 H113 0.90(3) . ?
C43 H114 0.97(3) . ?
C43 H115 1.02(3) . ?
C43 H116 0.95(3) . ?
O44 S45 1.4736(17) . ?
S45 O46 1.4141(19) . ?
S45 O47 1.4217(19) . ?
S45 C48 1.819(3) . ?
C48 F49 1.313(3) . ?
C48 F50 1.322(3) . ?
C48 F51 1.328(3) . ?
C52 C53A 1.505(17) . ?
C52 C53 1.506(9) . ?
C54 C53A 1.246(16) . ?
C54 C54 1.382(12) 3_655 ?
C54 C53 1.398(9) . ?
